data_2006392
loop_
_publ_author_name
'Blake, Alexander J.'
'McNab, Hamish'
'Thornley, Craig'

_publ_section_title
;
 Four Methyl Azolyl-3-propenoates
;
_journal_issue 8
_journal_name_full 'Acta Crystallographica Section C'
_journal_page_first 1093
_journal_page_last 1097
_journal_paper_doi 10.1107/S0108270197004952
_journal_volume 53
_journal_year 1997
_chemical_formula_moiety 'C8 H9 N O2'
_chemical_formula_sum 'C8 H9 N O2'
_chemical_formula_weight 151.16
_chemical_name_systematic
;
methyl (E)-3-(pyrrol-2-yl)propenoate
;
_space_group_IT_number 14
_symmetry_cell_setting monoclinic
_symmetry_space_group_name_Hall '-P 2yn'
_symmetry_space_group_name_H-M 'P 1 21/n 1'
_audit_creation_method SHELXL
_cell_angle_alpha 90.00
_cell_angle_beta 92.957(15)
_cell_angle_gamma 90.00
_cell_formula_units_Z 8
_cell_length_a 10.795(3)
_cell_length_b 8.2710(10)
_cell_length_c 17.803(3)
_cell_measurement_reflns_used 27
_cell_measurement_temperature 298(2)
_cell_measurement_theta_max 13
_cell_measurement_theta_min 12
_cell_volume 1587.4(6)
_computing_cell_refinement DIF4
_computing_data_collection 'DIF4 (Stoe & Cie, 1991a)'
_computing_data_reduction 'REDU4 (Stoe & Cie, 1991b)'
_computing_molecular_graphics 'SHELXTL (Sheldrick, 1994)'
_computing_publication_material SHELXL-96
_computing_structure_refinement 'SHELXL-96 (Sheldrick, 1996)'
_computing_structure_solution 'SHELXS-86 (Sheldrick, 1990)'
_diffrn_ambient_temperature 298(2)
_diffrn_measurement_device 'Stoe Stadi4 four-circle'
_diffrn_measurement_method \w-2\q
_diffrn_radiation_monochromator graphite
_diffrn_radiation_source 'fine-focus sealed tube'
_diffrn_radiation_type MoK\a
_diffrn_radiation_wavelength 0.71073
_diffrn_reflns_av_R_equivalents 0.0
_diffrn_reflns_av_sigmaI/netI 0.1114
_diffrn_reflns_limit_h_max 11
_diffrn_reflns_limit_h_min -12
_diffrn_reflns_limit_k_max 9
_diffrn_reflns_limit_k_min 0
_diffrn_reflns_limit_l_max 21
_diffrn_reflns_limit_l_min 0
_diffrn_reflns_number 2589
_diffrn_reflns_theta_max 24.99
_diffrn_reflns_theta_min 2.72
_diffrn_standards_decay_% 16
_diffrn_standards_interval_time 120
_diffrn_standards_number 3
_exptl_absorpt_coefficient_mu 0.092
_exptl_absorpt_correction_type none
_exptl_crystal_colour colourless
_exptl_crystal_density_diffrn 1.265
_exptl_crystal_density_meas ?
_exptl_crystal_description lath
_exptl_crystal_F_000 640
_exptl_crystal_size_max 0.930
_exptl_crystal_size_mid 0.175
_exptl_crystal_size_min 0.078
_refine_diff_density_max 0.17
_refine_diff_density_min -0.18
_refine_ls_extinction_coef 0.0038(13)
_refine_ls_extinction_method 'SHELXL96 (Sheldrick, 1996)'
_refine_ls_goodness_of_fit_all 1.014
_refine_ls_goodness_of_fit_obs 1.205
_refine_ls_hydrogen_treatment
;H atoms freely refined (for H1 and H1', on N1 and N1', respectively) and
 riding
model for all others
;
_refine_ls_matrix_type full
_refine_ls_number_parameters 206
_refine_ls_number_reflns 2589
_refine_ls_number_restraints 2
_refine_ls_restrained_S_all 1.014
_refine_ls_restrained_S_obs 1.203
_refine_ls_R_factor_all 0.2221
_refine_ls_R_factor_obs .0580
_refine_ls_shift/esd_max 0.005
_refine_ls_shift/esd_mean 0.000
_refine_ls_structure_factor_coef Fsqd
_refine_ls_weighting_details 'w = 1/[\s^2^(Fo^2^)+(0.079P)^2^+0.352P] where P=(Fo^2^+2Fc^2^)/3'
_refine_ls_weighting_scheme calc
_refine_ls_wR_factor_all 0.2147
_refine_ls_wR_factor_obs .1413
_reflns_number_observed 918
_reflns_number_total 2589
_reflns_observed_criterion >2sigma(I)
_cod_data_source_file ha1192.cif
_cod_data_source_block 3
_cod_depositor_comments
;
The following automatic conversions were performed:
'_geom_bond_publ_flag' value 'Yes' changed to 'yes' according to
'/home/saulius/struct/CIF-dictionaries/cif_core.dic' dictionary named
'cif_core.dic' version 2.4.1 from 2010-06-29 (11 times).

Automatic conversion script
Id: cif_fix_enum 1527 2010-12-29 10:47:43Z saulius 

The following automatic conversions were performed:

'_exptl_crystal_density_meas' value 'not measured' was changed to '?'
- the value is perceived as not measured.

Automatic conversion script
Id: cif_fix_values 3008 2015-01-20 13:52:24Z robertas 

The following automatic conversions were performed:

'_refine_ls_weighting_scheme' value 'calc w =
1/[\s^2^(Fo^2^)+(0.079P)^2^+0.352P] where P=(Fo^2^+2Fc^2^)/3' was
changed to 'calc'. New tag '_refine_ls_weighting_details' was
created. The value of the new tag was set to 'w =
1/[\s^2^(Fo^2^)+(0.079P)^2^+0.352P] where P=(Fo^2^+2Fc^2^)/3'.

Automatic conversion script
Id: cif_fix_values 3143 2015-03-26 13:38:13Z robertas 
;
_cod_original_cell_volume 1587.5(6)
_cod_original_sg_symbol_H-M 'P 21/n'
_cod_database_code 2006392

loop_
_symmetry_equiv_pos_as_xyz
'x, y, z'
'x+1/2, -y+1/2, z+1/2'
'-x, -y, -z'
'-x-1/2, y-1/2, -z-1/2'

loop_
_atom_site_aniso_label
_atom_site_aniso_U_11
_atom_site_aniso_U_22
_atom_site_aniso_U_33
_atom_site_aniso_U_12
_atom_site_aniso_U_13
_atom_site_aniso_U_23
N1 .042(2) .068(3) .054(2) .001(2) .012(2) .005(3)
C2 .039(3) .056(3) .059(3) -.002(3) .012(2) -.003(3)
C3 .052(3) .072(4) .074(3) -.003(3) .024(3) -.010(3)
C4 .064(4) .082(5) .063(3) -.002(4) .006(3) -.020(3)
C5 .048(3) .070(4) .075(4) -.001(3) .001(3) -.002(3)
C6 .043(3) .062(4) .072(3) -.003(3) .015(3) .007(3)
C7 .043(3) .065(4) .059(3) .000(3) .009(3) .004(3)
C8 .049(3) .052(4) .055(3) .005(3) .011(3) .006(3)
O8 .049(2) .083(3) .074(2) -.007(2) .0136(18) -.010(2)
O9 .049(2) .077(3) .063(2) .001(2) .0096(18) -.009(2)
C9 .070(4) .092(5) .062(3) .007(4) -.002(3) -.009(3)
N1' .045(2) .073(3) .060(3) -.002(3) .012(2) -.006(3)
C2' .041(3) .062(4) .060(3) -.006(3) .015(3) -.013(3)
C3' .060(3) .078(5) .063(3) .002(3) .016(3) .001(3)
C4' .074(4) .077(5) .063(3) .004(4) .005(3) .000(3)
C5' .050(3) .082(5) .070(4) .009(3) .003(3) -.012(4)
C6' .045(3) .060(4) .063(3) .000(3) .010(3) -.009(3)
C7' .042(3) .067(4) .063(3) -.011(3) .013(2) -.004(3)
C8' .047(3) .054(4) .052(3) -.010(3) .012(2) -.005(3)
O8' .048(2) .098(3) .075(2) .002(2) .0202(18) .005(2)
O9' .051(2) .073(3) .066(2) -.004(2) .0139(18) .002(2)
C9' .071(4) .084(5) .064(3) -.001(4) .005(3) .003(4)

loop_
_atom_site_label
_atom_site_fract_x
_atom_site_fract_y
_atom_site_fract_z
_atom_site_U_iso_or_equiv
_atom_site_thermal_displace_type
_atom_site_calc_flag
_atom_site_refinement_flags
_atom_site_occupancy
_atom_site_disorder_group
_atom_site_type_symbol
N1 .8397(4) .2079(6) .1729(2) .0542(12) Uani d D 1 . N
H1 .793(3) .225(6) .2128(16) .065 Uiso d D 1 . H
C2 .9616(4) .2447(7) .1644(3) .0511(13) Uani d . 1 . C
C3 .9912(5) .1864(7) .0959(3) .0655(16) Uani d . 1 . C
H3 1.0687 .1937 .0755 .079 Uiso calc R 1 . H
C4 .8868(5) .1143(7) .0616(3) .0697(17) Uani d . 1 . C
H4 .8807 .0660 .0143 .084 Uiso calc R 1 . H
C5 .7953(5) .1286(7) .1108(3) .0645(16) Uani d . 1 . C
H5 .7148 .0898 .1030 .077 Uiso calc R 1 . H
C6 1.0364(5) .3355(7) .2182(3) .0585(15) Uani d . 1 . C
H6 1.1191 .3492 .2072 .070 Uiso calc R 1 . H
C7 1.0026(4) .4022(6) .2814(3) .0556(15) Uani d . 1 . C
H7 .9209 .3917 .2950 .067 Uiso calc R 1 . H
C8 1.0907(5) .4920(7) .3303(3) .0519(14) Uani d . 1 . C
O8 1.1979(3) .5203(5) .31773(18) .0684(11) Uani d . 1 . O
O9 1.0392(3) .5442(4) .39300(18) .0627(11) Uani d . 1 . O
C9 1.1198(5) .6312(7) .4456(3) .0744(18) Uani d . 1 . C
H9A 1.0743 .6629 .4881 .112 Uiso calc R 1 . H
H9B 1.1511 .7256 .4216 .112 Uiso calc R 1 . H
H9C 1.1878 .5630 .4621 .112 Uiso calc R 1 . H
N1' 1.3299(4) .5310(6) .1795(2) .0588(13) Uani d D 1 . N
H1' 1.292(4) .509(6) .2219(15) .071 Uiso d D 1 . H
C2' 1.4513(4) .4972(7) .1662(3) .0540(14) Uani d . 1 . C
C3' 1.4718(5) .5582(7) .0969(3) .0663(17) Uani d . 1 . C
H3' 1.5463 .5525 .0730 .080 Uiso calc R 1 . H
C4' 1.3623(5) .6311(7) .0673(3) .0711(17) Uani d . 1 . C
H4' 1.3504 .6832 .0211 .085 Uiso calc R 1 . H
C5' 1.2777(5) .6098(7) .1199(3) .0672(16) Uani d . 1 . C
H5' 1.1957 .6445 .1156 .081 Uiso calc R 1 . H
C6' 1.5323(4) .4066(6) .2166(3) .0556(14) Uani d . 1 . C
H6' 1.6134 .3952 .2023 .067 Uiso calc R 1 . H
C7' 1.5071(4) .3370(7) .2809(3) .0567(15) Uani d . 1 . C
H7' 1.4275 .3451 .2983 .068 Uiso calc R 1 . H
C8' 1.6015(5) .2481(7) .3248(3) .0507(13) Uani d . 1 . C
O8' 1.7076(3) .2259(5) .30822(18) .0733(12) Uani d . 1 . O
O9' 1.5578(3) .1878(4) .38824(19) .0629(11) Uani d . 1 . O
C9' 1.6448(5) .0973(7) .4357(3) .0730(17) Uani d . 1 . C
H9A' 1.6044 .0591 .4792 .109 Uiso calc R 1 . H
H9B' 1.7132 .1657 .4515 .109 Uiso calc R 1 . H
H9C' 1.6749 .0067 .4083 .109 Uiso calc R 1 . H

loop_
_atom_type_symbol
_atom_type_description
_atom_type_scat_dispersion_real
_atom_type_scat_dispersion_imag
_atom_type_scat_source
C C 0.0033 0.0016 'International Tables Vol C Tables 4.2.6.8 and 6.1.1.4'
H H 0.0000 0.0000 'International Tables Vol C Tables 4.2.6.8 and 6.1.1.4'
N N 0.0061 0.0033 'International Tables Vol C Tables 4.2.6.8 and 6.1.1.4'
O O 0.0106 0.0060 'International Tables Vol C Tables 4.2.6.8 and 6.1.1.4'

loop_
_geom_angle_atom_site_label_1
_geom_angle_atom_site_label_2
_geom_angle_atom_site_label_3
_geom_angle
_geom_angle_publ_flag
C5 N1 C2 108.6(4) yes
C3 C2 N1 107.0(5) yes
C3 C2 C6 129.2(5) yes
N1 C2 C6 123.7(5) yes
C2 C3 C4 108.8(5) yes
C5 C4 C3 106.2(5) yes
N1 C5 C4 109.3(5) yes
C7 C6 C2 128.1(5) yes
C6 C7 C8 121.4(5) yes
O8 C8 O9 122.1(5) yes
O8 C8 C7 125.9(5) yes
O9 C8 C7 112.0(4) yes
C8 O9 C9 116.1(4) yes
C5' N1' C2' 109.2(4) ?
C3' C2' N1' 106.4(5) ?
C3' C2' C6' 129.8(5) ?
N1' C2' C6' 123.8(5) ?
C2' C3' C4' 109.0(5) ?
C5' C4' C3' 105.6(5) ?
N1' C5' C4' 109.8(5) ?
C7' C6' C2' 128.6(5) ?
C6' C7' C8' 121.1(5) ?
O8' C8' O9' 121.8(5) ?
O8' C8' C7' 126.2(5) ?
O9' C8' C7' 112.0(4) ?
C8' O9' C9' 116.1(4) ?

loop_
_geom_bond_atom_site_label_1
_geom_bond_atom_site_label_2
_geom_bond_site_symmetry_2
_geom_bond_distance
_geom_bond_publ_flag
N1 C5 . 1.352(6) yes
N1 C2 . 1.366(6) yes
C2 C3 . 1.365(6) yes
C2 C6 . 1.433(7) yes
C3 C4 . 1.389(7) yes
C4 C5 . 1.359(6) yes
C6 C7 . 1.322(6) yes
C7 C8 . 1.459(7) yes
C8 O8 . 1.213(5) yes
C8 O9 . 1.343(5) yes
O9 C9 . 1.437(6) yes
N1' C5' . 1.343(6) ?
N1' C2' . 1.372(5) ?
C2' C3' . 1.361(6) ?
C2' C6' . 1.433(7) ?
C3' C4' . 1.405(7) ?
C4' C5' . 1.354(6) ?
C6' C7' . 1.322(6) ?
C7' C8' . 1.452(7) ?
C8' O8' . 1.212(5) ?
C8' O9' . 1.342(5) ?
O9' C9' . 1.441(6) ?

loop_
_geom_torsion_atom_site_label_1
_geom_torsion_atom_site_label_2
_geom_torsion_atom_site_label_3
_geom_torsion_atom_site_label_4
_geom_torsion
C5 N1 C2 C3 -0.1(6)
C5 N1 C2 C6 177.1(5)
N1 C2 C3 C4 0.5(6)
C6 C2 C3 C4 -176.4(6)
C2 C3 C4 C5 -0.8(7)
C2 N1 C5 C4 -0.4(6)
C3 C4 C5 N1 0.8(7)
C3 C2 C6 C7 173.8(6)
N1 C2 C6 C7 -2.6(9)
C2 C6 C7 C8 -179.8(6)
C6 C7 C8 O8 3.2(8)
C6 C7 C8 O9 -177.4(4)
O8 C8 O9 C9 -1.9(7)
C7 C8 O9 C9 178.7(5)
C5' N1' C2' C3' 0.2(6)
C5' N1' C2' C6' -176.7(5)
N1' C2' C3' C4' 0.3(6)
C6' C2' C3' C4' 177.0(6)
C2' C3' C4' C5' -0.7(7)
C2' N1' C5' C4' -0.7(7)
C3' C4' C5' N1' 0.9(7)
C3' C2' C6' C7' -173.7(6)
N1' C2' C6' C7' 2.4(9)
C2' C6' C7' C8' 179.5(6)
C6' C7' C8' O8' -1.3(8)
C6' C7' C8' O9' 179.6(4)
O8' C8' O9' C9' 0.8(7)
C7' C8' O9' C9' 180.0(4)

loop_
_cod_related_entry_id
_cod_related_entry_database
_cod_related_entry_code
1 ChemSpider 14216444
